data_2216502
loop_
_publ_author_name
'Kuan, Fong Sheen'
'Tiekink, Edward R. T.'

_publ_section_title
;
 <i>N</i>,<i>N</i>'-Di-<i>o</i>-tolylthiourea
;
_journal_coeditor_code HB2651
_journal_issue 12
_journal_name_full 'Acta Crystallographica Section E'
_journal_page_first o4692
_journal_page_last o4692
_journal_paper_doi 10.1107/S1600536807057364
_journal_volume 63
_journal_year 2007
_chemical_formula_iupac 'C15 H16 N2 S'
_chemical_formula_moiety 'C15 H16 N2 S1'
_chemical_formula_sum 'C15 H16 N2 S'
_chemical_formula_weight 256.37
_chemical_name_systematic
;
N,N'-Di-o-tolylthiourea
;
_space_group_IT_number 14
_symmetry_cell_setting monoclinic
_symmetry_space_group_name_Hall '-P 2yn'
_symmetry_space_group_name_H-M 'P 1 21/n 1'
_atom_sites_solution_hydrogens geom
_atom_sites_solution_primary direct
_atom_sites_solution_secondary difmap
_audit_creation_method SHELXL-97
_cell_angle_alpha 90
_cell_angle_beta 93.3470(10)
_cell_angle_gamma 90
_cell_formula_units_Z 8
_cell_length_a 12.4391(6)
_cell_length_b 9.5274(4)
_cell_length_c 23.5683(11)
_cell_measurement_reflns_used 2837
_cell_measurement_temperature 223(2)
_cell_measurement_theta_max 23.1
_cell_measurement_theta_min 2.3
_cell_volume 2788.4(2)
_computing_cell_refinement 'SAINT (Bruker, 2000)'
_computing_data_collection 'SMART (Bruker, 2000)'
_computing_data_reduction 'SAINT (Bruker, 2000)'
_computing_molecular_graphics 'ORTEPII (Johnson, 1976) and DIAMOND (Brandenburg, 2006)'
_computing_publication_material SHELXL97
_computing_structure_refinement 'SHELXL97 (Sheldrick, 1997)'
_computing_structure_solution 'SIR92 (Altomare <i>et al.</i>,  1994)'
_diffrn_ambient_temperature 223(2)
_diffrn_measured_fraction_theta_full 1.000
_diffrn_measured_fraction_theta_max 1.000
_diffrn_measurement_device_type 'Bruker AXS SMART CCD'
_diffrn_measurement_method '\w and \f scans'
_diffrn_radiation_monochromator graphite
_diffrn_radiation_source 'fine-focus sealed tube'
_diffrn_radiation_type MoK\a
_diffrn_radiation_wavelength 0.71069
_diffrn_reflns_av_R_equivalents 0.048
_diffrn_reflns_av_sigmaI/netI 0.050
_diffrn_reflns_limit_h_max 15
_diffrn_reflns_limit_h_min -15
_diffrn_reflns_limit_k_max 11
_diffrn_reflns_limit_k_min -11
_diffrn_reflns_limit_l_max 28
_diffrn_reflns_limit_l_min -29
_diffrn_reflns_number 21083
_diffrn_reflns_theta_full 26.5
_diffrn_reflns_theta_max 26.5
_diffrn_reflns_theta_min 1.8
_diffrn_standards_decay_% 0
_diffrn_standards_number 0
_exptl_absorpt_coefficient_mu 0.216
_exptl_absorpt_correction_type none
_exptl_crystal_colour colourless
_exptl_crystal_density_diffrn 1.221
_exptl_crystal_density_method 'not measured'
_exptl_crystal_description prism
_exptl_crystal_F_000 1088
_exptl_crystal_size_max 0.30
_exptl_crystal_size_mid 0.08
_exptl_crystal_size_min 0.08
_refine_diff_density_max 0.83
_refine_diff_density_min -0.30
_refine_ls_extinction_method none
_refine_ls_goodness_of_fit_ref 1.03
_refine_ls_hydrogen_treatment constr
_refine_ls_matrix_type full
_refine_ls_number_parameters 329
_refine_ls_number_reflns 5782
_refine_ls_number_restraints 0
_refine_ls_restrained_S_all 1.03
_refine_ls_R_factor_all 0.095
_refine_ls_R_factor_gt 0.060
_refine_ls_shift/su_max <0.001
_refine_ls_shift/su_mean 0.000
_refine_ls_structure_factor_coef Fsqd
_refine_ls_weighting_details 'calc w=1/[\s^2^(Fo^2^)+(0.0792P)^2^+1.2902P] where P=(Fo^2^+2Fc^2^)/3'
_refine_ls_weighting_scheme calc
_refine_ls_wR_factor_gt 0.146
_refine_ls_wR_factor_ref 0.168
_reflns_number_gt 3835
_reflns_number_total 5782
_reflns_threshold_expression I>2\s(I)
_cod_data_source_file hb2651.cif
_cod_data_source_block I
_cod_original_sg_symbol_Hall '-P 2yn '
_cod_original_sg_symbol_H-M 'P 21/n '
_cod_original_formula_sum 'C15 H16 N2 S1'
_cod_database_code 2216502
_cod_database_fobs_code 2216502

loop_
_symmetry_equiv_pos_as_xyz
'x, y, z'
'-x+1/2, y+1/2, -z+1/2'
'-x, -y, -z'
'x-1/2, -y-1/2, z-1/2'

loop_
_atom_site_type_symbol
_atom_site_label
_atom_site_fract_x
_atom_site_fract_y
_atom_site_fract_z
_atom_site_U_iso_or_equiv
_atom_site_adp_type
_atom_site_calc_flag
_atom_site_refinement_flags
_atom_site_occupancy
S S1 0.21259(5) 0.51621(7) 0.59570(4) 0.0468(2) Uani d . 1
S S1A 0.48412(5) 0.25241(7) 0.65222(4) 0.0462(2) Uani d . 1
N N1 0.05247(17) 0.3503(2) 0.62329(11) 0.0471(6) Uani d . 1
H H1 0.0276 0.2671 0.6303 0.057 Uiso calc R 1
N N1A 0.48194(17) 0.5083(2) 0.60848(10) 0.0414(6) Uani d . 1
H H1A 0.4127 0.5017 0.6115 0.050 Uiso calc R 1
N N2 0.22072(17) 0.2525(2) 0.63017(11) 0.0423(6) Uani d . 1
H H2 0.2886 0.2582 0.6235 0.051 Uiso calc R 1
N N2A 0.64910(17) 0.4149(2) 0.62999(11) 0.0480(6) Uani d . 1
H H2A 0.6753 0.4957 0.6205 0.058 Uiso calc R 1
C C1 0.1589(2) 0.3653(3) 0.61774(12) 0.0388(6) Uani d . 1
C C2 -0.0217(2) 0.4655(3) 0.61817(13) 0.0405(7) Uani d . 1
C C3 -0.0426(2) 0.5411(3) 0.66658(13) 0.0449(7) Uani d . 1
C C4 -0.1156(2) 0.6516(3) 0.66026(15) 0.0533(8) Uani d . 1
H H4 -0.1315 0.7050 0.6923 0.064 Uiso calc R 1
C C5 -0.1648(2) 0.6843(3) 0.60836(16) 0.0566(9) Uani d . 1
H H5 -0.2135 0.7596 0.6052 0.068 Uiso calc R 1
C C6 -0.1433(2) 0.6074(4) 0.56081(16) 0.0571(9) Uani d . 1
H H6 -0.1768 0.6301 0.5252 0.069 Uiso calc R 1
C C7 -0.0719(2) 0.4964(3) 0.56622(13) 0.0496(7) Uani d . 1
H H7 -0.0577 0.4419 0.5343 0.059 Uiso calc R 1
C C8 0.0099(3) 0.5040(4) 0.72243(15) 0.0713(10) Uani d . 1
H H8A -0.0038 0.4061 0.7306 0.107 Uiso calc R 1
H H8B -0.0188 0.5624 0.7517 0.107 Uiso calc R 1
H H8C 0.0869 0.5193 0.7216 0.107 Uiso calc R 1
C C9 0.1835(2) 0.1231(3) 0.65374(13) 0.0406(7) Uani d . 1
C C10 0.1436(2) 0.0169(3) 0.61827(14) 0.0526(8) Uani d . 1
C C11 0.1133(3) -0.1082(3) 0.64431(18) 0.0624(10) Uani d . 1
H H11 0.0871 -0.1829 0.6214 0.075 Uiso calc R 1
C C12 0.1206(3) -0.1244(3) 0.70169(19) 0.0633(10) Uani d . 1
H H12 0.0982 -0.2088 0.7179 0.076 Uiso calc R 1
C C13 0.1602(3) -0.0190(4) 0.73586(17) 0.0669(10) Uani d . 1
H H13 0.1657 -0.0310 0.7755 0.080 Uiso calc R 1
C C14 0.1921(2) 0.1051(3) 0.71226(14) 0.0521(8) Uani d . 1
H H14 0.2199 0.1778 0.7358 0.063 Uiso calc R 1
C C15 0.1322(4) 0.0374(5) 0.55485(17) 0.0919(14) Uani d . 1
H H15A 0.0868 0.1182 0.5461 0.138 Uiso calc R 1
H H15B 0.0997 -0.0456 0.5372 0.138 Uiso calc R 1
H H15C 0.2027 0.0526 0.5404 0.138 Uiso calc R 1
C C1A 0.5417(2) 0.4002(3) 0.62866(12) 0.0381(6) Uani d . 1
C C2A 0.5197(2) 0.6334(3) 0.58252(12) 0.0381(6) Uani d . 1
C C3A 0.4924(2) 0.7635(3) 0.60450(13) 0.0446(7) Uani d . 1
C C4A 0.5293(3) 0.8814(3) 0.57692(16) 0.0572(9) Uani d . 1
H H4A 0.5135 0.9708 0.5911 0.069 Uiso calc R 1
C C5A 0.5880(3) 0.8715(3) 0.52955(17) 0.0611(9) Uani d . 1
H H5A 0.6118 0.9535 0.5120 0.073 Uiso calc R 1
C C6A 0.6121(2) 0.7436(3) 0.50779(14) 0.0515(8) Uani d . 1
H H6A 0.6511 0.7371 0.4749 0.062 Uiso calc R 1
C C7A 0.5786(2) 0.6239(3) 0.53434(13) 0.0436(7) Uani d . 1
H H7A 0.5957 0.5353 0.5198 0.052 Uiso calc R 1
C C8A 0.4253(3) 0.7755(3) 0.65496(15) 0.0618(9) Uani d . 1
H H8A1 0.4215 0.8731 0.6664 0.093 Uiso calc R 1
H H8A2 0.4577 0.7204 0.6861 0.093 Uiso calc R 1
H H8A3 0.3533 0.7409 0.6451 0.093 Uiso calc R 1
C C9A 0.7228(2) 0.3044(3) 0.64629(17) 0.0567(9) Uani d . 1
C C10A 0.7556(3) 0.2133(4) 0.6045(2) 0.0715(11) Uani d . 1
C C11A 0.8274(3) 0.1092(4) 0.6208(3) 0.1027(19) Uani d . 1
H H11A 0.8501 0.0459 0.5933 0.123 Uiso calc R 1
C C12A 0.8662(3) 0.0954(5) 0.6750(4) 0.114(2) Uani d . 1
H H12A 0.9154 0.0233 0.6847 0.137 Uiso calc R 1
C C13A 0.8340(3) 0.1876(5) 0.7175(3) 0.1037(18) Uani d . 1
H H13A 0.8611 0.1768 0.7553 0.124 Uiso calc R 1
C C14A 0.7603(3) 0.2971(4) 0.7027(2) 0.0811(13) Uani d . 1
H H14A 0.7381 0.3615 0.7299 0.097 Uiso calc R 1
C C15A 0.7149(4) 0.2298(5) 0.5462(3) 0.1119(18) Uani d . 1
H H15D 0.7339 0.3221 0.5327 0.168 Uiso calc R 1
H H15E 0.6372 0.2197 0.5440 0.168 Uiso calc R 1
H H15F 0.7464 0.1586 0.5229 0.168 Uiso calc R 1

loop_
_atom_site_aniso_label
_atom_site_aniso_U_11
_atom_site_aniso_U_22
_atom_site_aniso_U_33
_atom_site_aniso_U_12
_atom_site_aniso_U_13
_atom_site_aniso_U_23
S1 0.0322(4) 0.0379(4) 0.0707(5) -0.0050(3) 0.0051(3) 0.0105(4)
S1A 0.0337(4) 0.0340(4) 0.0716(5) -0.0025(3) 0.0081(3) 0.0114(3)
N1 0.0284(11) 0.0317(12) 0.0820(19) -0.0045(9) 0.0103(11) 0.0040(12)
N1A 0.0288(11) 0.0326(12) 0.0632(16) -0.0018(9) 0.0062(10) 0.0072(11)
N2 0.0276(11) 0.0335(12) 0.0665(16) -0.0032(9) 0.0083(10) 0.0029(11)
N2A 0.0302(12) 0.0344(12) 0.0796(18) -0.0045(10) 0.0029(11) 0.0139(12)
C1 0.0331(14) 0.0370(14) 0.0463(16) -0.0054(11) 0.0042(11) -0.0039(13)
C2 0.0260(13) 0.0355(14) 0.0605(19) -0.0051(11) 0.0082(12) 0.0018(13)
C3 0.0381(15) 0.0385(15) 0.0581(19) -0.0094(12) 0.0020(13) 0.0016(14)
C4 0.0422(16) 0.0413(16) 0.077(2) -0.0062(13) 0.0119(15) -0.0131(16)
C5 0.0339(15) 0.0465(18) 0.089(3) 0.0005(13) 0.0020(16) 0.0068(18)
C6 0.0340(15) 0.066(2) 0.071(2) -0.0010(15) -0.0008(15) 0.0129(19)
C7 0.0336(15) 0.0608(19) 0.0549(19) -0.0041(13) 0.0069(13) -0.0033(16)
C8 0.083(3) 0.066(2) 0.063(2) -0.0086(19) -0.0127(19) -0.0061(19)
C9 0.0267(13) 0.0327(14) 0.0627(19) 0.0008(11) 0.0059(12) -0.0023(13)
C10 0.0439(17) 0.0475(17) 0.068(2) -0.0073(14) 0.0141(14) -0.0130(16)
C11 0.0505(19) 0.0367(17) 0.101(3) -0.0096(14) 0.0177(18) -0.0120(18)
C12 0.0449(18) 0.0407(18) 0.104(3) -0.0001(14) 0.0002(18) 0.0197(19)
C13 0.059(2) 0.066(2) 0.075(2) -0.0091(17) -0.0078(18) 0.024(2)
C14 0.0502(18) 0.0480(17) 0.057(2) -0.0100(14) -0.0057(14) 0.0038(15)
C15 0.115(4) 0.093(3) 0.070(3) -0.040(3) 0.023(2) -0.026(2)
C1A 0.0322(13) 0.0329(14) 0.0495(17) -0.0025(11) 0.0058(12) 0.0012(12)
C2A 0.0295(13) 0.0316(13) 0.0523(17) -0.0036(11) -0.0054(12) 0.0030(12)
C3A 0.0398(15) 0.0394(15) 0.0533(18) 0.0026(12) -0.0087(13) -0.0048(13)
C4A 0.0580(19) 0.0296(15) 0.083(3) 0.0009(14) -0.0070(18) 0.0053(16)
C5A 0.0499(19) 0.0482(19) 0.084(3) -0.0044(15) -0.0042(18) 0.0250(18)
C6A 0.0377(15) 0.061(2) 0.0556(19) -0.0045(14) -0.0022(13) 0.0144(16)
C7A 0.0358(14) 0.0412(15) 0.0533(18) -0.0036(12) -0.0014(13) 0.0010(14)
C8A 0.071(2) 0.0517(19) 0.063(2) 0.0034(16) -0.0001(17) -0.0146(17)
C9A 0.0253(14) 0.0364(16) 0.108(3) -0.0048(12) 0.0044(16) 0.0183(18)
C10A 0.0394(18) 0.0462(19) 0.131(4) -0.0033(15) 0.020(2) 0.007(2)
C11A 0.050(2) 0.050(2) 0.210(6) 0.0078(19) 0.032(3) 0.020(3)
C12A 0.036(2) 0.072(3) 0.235(7) 0.009(2) 0.015(3) 0.066(4)
C13A 0.050(2) 0.096(3) 0.163(5) -0.009(2) -0.015(3) 0.070(4)
C14A 0.0370(17) 0.076(2) 0.129(4) -0.0114(17) -0.010(2) 0.053(3)
C15A 0.100(4) 0.091(3) 0.147(5) -0.009(3) 0.028(4) -0.042(3)

loop_
_atom_type_symbol
_atom_type_description
_atom_type_scat_dispersion_real
_atom_type_scat_dispersion_imag
_atom_type_scat_source
C C 0.0033 0.0016 'International Tables Vol C Tables 4.2.6.8 and 6.1.1.4'
H H 0.0000 0.0000 'International Tables Vol C Tables 4.2.6.8 and 6.1.1.4'
N N 0.0061 0.0033 'International Tables Vol C Tables 4.2.6.8 and 6.1.1.4'
S S 0.1246 0.1234 'International Tables Vol C Tables 4.2.6.8 and 6.1.1.4'

loop_
_geom_angle_atom_site_label_1
_geom_angle_atom_site_label_2
_geom_angle_atom_site_label_3
_geom_angle
C1 N1 C2 122.8(2)
C1 N1 H1 118.6
C2 N1 H1 118.6
C1A N1A C2A 127.0(2)
C1A N1A H1A 116.5
C2A N1A H1A 116.5
C1 N2 C9 125.1(2)
C1 N2 H2 117.4
C9 N2 H2 117.4
C1A N2A C9A 123.3(2)
C1A N2A H2A 118.3
C9A N2A H2A 118.3
N2 C1 N1 116.6(2)
N2 C1 S1 121.2(2)
N1 C1 S1 122.2(2)
C7 C2 C3 121.7(3)
C7 C2 N1 119.7(3)
C3 C2 N1 118.6(3)
C2 C3 C4 117.2(3)
C2 C3 C8 121.0(3)
C4 C3 C8 121.8(3)
C5 C4 C3 121.4(3)
C5 C4 H4 119.3
C3 C4 H4 119.3
C4 C5 C6 120.5(3)
C4 C5 H5 119.7
C6 C5 H5 119.7
C5 C6 C7 119.0(3)
C5 C6 H6 120.5
C7 C6 H6 120.5
C2 C7 C6 120.2(3)
C2 C7 H7 119.9
C6 C7 H7 119.9
C3 C8 H8A 109.5
C3 C8 H8B 109.5
H8A C8 H8B 109.5
C3 C8 H8C 109.5
H8A C8 H8C 109.5
H8B C8 H8C 109.5
C10 C9 C14 120.9(3)
C10 C9 N2 120.3(3)
C14 C9 N2 118.8(2)
C9 C10 C11 116.9(3)
C9 C10 C15 121.0(3)
C11 C10 C15 122.1(3)
C12 C11 C10 121.9(3)
C12 C11 H11 119.1
C10 C11 H11 119.1
C11 C12 C13 120.4(3)
C11 C12 H12 119.8
C13 C12 H12 119.8
C12 C13 C14 119.9(3)
C12 C13 H13 120.1
C14 C13 H13 120.1
C13 C14 C9 120.1(3)
C13 C14 H14 120.0
C9 C14 H14 120.0
C10 C15 H15A 109.5
C10 C15 H15B 109.5
H15A C15 H15B 109.5
C10 C15 H15C 109.5
H15A C15 H15C 109.5
H15B C15 H15C 109.5
N1A C1A N2A 117.3(2)
N1A C1A S1A 121.35(19)
N2A C1A S1A 121.4(2)
C7A C2A C3A 120.9(3)
C7A C2A N1A 119.8(2)
C3A C2A N1A 119.2(3)
C4A C3A C2A 116.8(3)
C4A C3A C8A 121.6(3)
C2A C3A C8A 121.5(3)
C5A C4A C3A 122.0(3)
C5A C4A H4A 119.0
C3A C4A H4A 119.0
C6A C5A C4A 120.5(3)
C6A C5A H5A 119.8
C4A C5A H5A 119.8
C5A C6A C7A 119.4(3)
C5A C6A H6A 120.3
C7A C6A H6A 120.3
C6A C7A C2A 120.4(3)
C6A C7A H7A 119.8
C2A C7A H7A 119.8
C3A C8A H8A1 109.5
C3A C8A H8A2 109.5
H8A1 C8A H8A2 109.5
C3A C8A H8A3 109.5
H8A1 C8A H8A3 109.5
H8A2 C8A H8A3 109.5
C14A C9A C10A 123.5(3)
C14A C9A N2A 117.9(3)
C10A C9A N2A 118.5(3)
C11A C10A C9A 117.7(5)
C11A C10A C15A 122.0(5)
C9A C10A C15A 120.3(4)
C12A C11A C10A 121.8(5)
C12A C11A H11A 119.1
C10A C11A H11A 119.1
C11A C12A C13A 120.9(4)
C11A C12A H12A 119.6
C13A C12A H12A 119.6
C12A C13A C14A 119.4(5)
C12A C13A H13A 120.3
C14A C13A H13A 120.3
C9A C14A C13A 116.7(5)
C9A C14A H14A 121.7
C13A C14A H14A 121.7
C10A C15A H15D 109.5
C10A C15A H15E 109.5
H15D C15A H15E 109.5
C10A C15A H15F 109.5
H15D C15A H15F 109.5
H15E C15A H15F 109.5

loop_
_geom_bond_atom_site_label_1
_geom_bond_atom_site_label_2
_geom_bond_distance
S1 C1 1.681(3)
S1A C1A 1.688(3)
N1 C1 1.345(3)
N1 C2 1.435(3)
N1 H1 0.8700
N1A C1A 1.341(3)
N1A C2A 1.431(3)
N1A H1A 0.8700
N2 C1 1.344(3)
N2 C9 1.440(3)
N2 H2 0.8700
N2A C1A 1.342(3)
N2A C9A 1.434(4)
N2A H2A 0.8700
C2 C7 1.374(4)
C2 C3 1.386(4)
C3 C4 1.393(4)
C3 C8 1.478(4)
C4 C5 1.371(5)
C4 H4 0.9400
C5 C6 1.378(5)
C5 H5 0.9400
C6 C7 1.382(4)
C6 H6 0.9400
C7 H7 0.9400
C8 H8A 0.9700
C8 H8B 0.9700
C8 H8C 0.9700
C9 C10 1.385(4)
C9 C14 1.388(4)
C10 C11 1.403(4)
C10 C15 1.506(5)
C11 C12 1.359(5)
C11 H11 0.9400
C12 C13 1.361(5)
C12 H12 0.9400
C13 C14 1.375(4)
C13 H13 0.9400
C14 H14 0.9400
C15 H15A 0.9700
C15 H15B 0.9700
C15 H15C 0.9700
C2A C7A 1.390(4)
C2A C3A 1.394(4)
C3A C4A 1.389(4)
C3A C8A 1.497(5)
C4A C5A 1.373(5)
C4A H4A 0.9400
C5A C6A 1.362(5)
C5A H5A 0.9400
C6A C7A 1.377(4)
C6A H6A 0.9400
C7A H7A 0.9400
C8A H8A1 0.9700
C8A H8A2 0.9700
C8A H8A3 0.9700
C9A C14A 1.386(5)
C9A C10A 1.391(5)
C10A C11A 1.374(6)
C10A C15A 1.445(7)
C11A C12A 1.347(8)
C11A H11A 0.9400
C12A C13A 1.407(8)
C12A H12A 0.9400
C13A C14A 1.418(6)
C13A H13A 0.9400
C14A H14A 0.9400
C15A H15D 0.9700
C15A H15E 0.9700
C15A H15F 0.9700

loop_
_geom_hbond_atom_site_label_D
_geom_hbond_atom_site_label_H
_geom_hbond_atom_site_label_A
_geom_hbond_site_symmetry_A
_geom_hbond_distance_DH
_geom_hbond_distance_HA
_geom_hbond_distance_DA
_geom_hbond_angle_DHA
_geom_hbond_publ_flag
N1A H1a S1 1_555 0.87 2.50 3.347(2) 165 y
N2 H2 S1A 1_555 0.87 2.49 3.287(2) 153 y
N2A H2A Cg(C2-C7) 1_655 0.87 2.99 3.588(2) 128 y
C12A H12A Cg(C9-C14) 1_655 0.94 2.97 3.672(4) 133 y

loop_
_cod_related_entry_id
_cod_related_entry_database
_cod_related_entry_code
1 ChemSpider 599522
